data_1566106
loop_
_publ_author_name
'Kamminga, Machteld E.'
'G\'elvez-Rueda, Mar\'ia C.'
'Maheshwari, Sudeep'
'van Droffelaar, Irene S.'
'Baas, Jacob'
'Blake, Graeme R.'
'Grozema, Ferdinand C.'
'Palstra, Thomas T.M.'

_publ_section_title
;
 Electronic mobility and crystal structures of 2,5-dimethylanilinium
 triiodide and tin-based organic-inorganic hybrid compounds
;
_journal_name_full 'Journal of Solid State Chemistry'
_journal_page_first 593
_journal_page_last 600
_journal_paper_doi 10.1016/j.jssc.2018.12.029
_journal_volume 270
_journal_year 2019
_chemical_formula_sum 'C8 H12 I3 N Sn'
_chemical_formula_weight 621.58
_space_group_crystal_system trigonal
_space_group_IT_number 161
_space_group_name_Hall 'P 3* -2n'
_space_group_name_H-M_alt 'R 3 c :R'
_atom_sites_solution_hydrogens geom
_audit_creation_method SHELXL-2014/7
_cell_angle_alpha 117.373(2)
_cell_angle_beta 117.373(2)
_cell_angle_gamma 117.373(2)
_cell_formula_units_Z 6
_cell_length_a 17.2991(9)
_cell_length_b 17.2991(9)
_cell_length_c 17.2991(9)
_cell_measurement_reflns_used 9889
_cell_measurement_temperature 100(2)
_cell_measurement_theta_max 27.22
_cell_measurement_theta_min 2.76
_cell_volume 2143.3(5)
_computing_cell_refinement 'Bruker SAINT'
_computing_data_collection 'Bruker APEX3'
_computing_data_reduction 'Bruker SAINT'
_computing_molecular_graphics 'Bruker SHELXTL'
_computing_publication_material 'Bruker SHELXTL'
_computing_structure_refinement 'SHELXL-2014 (Sheldrick 2014)'
_computing_structure_solution 'SHELXS-97 (Sheldrick 2008)'
_diffrn_ambient_temperature 100(2)
_diffrn_measured_fraction_theta_full 1.000
_diffrn_measured_fraction_theta_max 1.000
_diffrn_measurement_device_type 'Bruker APEX-II CCD'
_diffrn_measurement_method '\f and \w scans'
_diffrn_radiation_type MoK\a
_diffrn_radiation_wavelength 0.71073
_diffrn_reflns_av_R_equivalents 0.1756
_diffrn_reflns_av_unetI/netI 0.0543
_diffrn_reflns_Laue_measured_fraction_full 1.000
_diffrn_reflns_Laue_measured_fraction_max 1.000
_diffrn_reflns_limit_h_max 24
_diffrn_reflns_limit_h_min -24
_diffrn_reflns_limit_k_max 24
_diffrn_reflns_limit_k_min -24
_diffrn_reflns_limit_l_max 24
_diffrn_reflns_limit_l_min -24
_diffrn_reflns_number 113765
_diffrn_reflns_point_group_measured_fraction_full 1.000
_diffrn_reflns_point_group_measured_fraction_max 1.000
_diffrn_reflns_theta_full 25.242
_diffrn_reflns_theta_max 30.499
_diffrn_reflns_theta_min 1.378
_exptl_absorpt_coefficient_mu 8.980
_exptl_absorpt_correction_T_max 0.0647
_exptl_absorpt_correction_T_min 0.0270
_exptl_absorpt_correction_type multi-scan
_exptl_crystal_colour yellow
_exptl_crystal_density_diffrn 2.900
_exptl_crystal_description Needle
_exptl_crystal_F_000 2208
_exptl_crystal_size_max 0.22
_exptl_crystal_size_mid 0.06
_exptl_crystal_size_min 0.02
_refine_diff_density_max 1.607
_refine_diff_density_min -1.756
_refine_diff_density_rms 0.472
_refine_ls_abs_structure_details
;
 Refined as an inversion twin.
;
_refine_ls_abs_structure_Flack 0.97(14)
_refine_ls_extinction_coef .
_refine_ls_extinction_method none
_refine_ls_goodness_of_fit_ref 1.200
_refine_ls_hydrogen_treatment constr
_refine_ls_matrix_type full
_refine_ls_number_parameters 110
_refine_ls_number_reflns 4367
_refine_ls_number_restraints 1
_refine_ls_restrained_S_all 1.200
_refine_ls_R_factor_all 0.0683
_refine_ls_R_factor_gt 0.0494
_refine_ls_shift/su_max 0.000
_refine_ls_shift/su_mean 0.000
_refine_ls_structure_factor_coef Fsqd
_refine_ls_weighting_details 'w=1/[\s^2^(Fo^2^)+(0.0687P)^2^+11.5244P] where P=(Fo^2^+2Fc^2^)/3'
_refine_ls_weighting_scheme calc
_refine_ls_wR_factor_gt 0.1128
_refine_ls_wR_factor_ref 0.1347
_reflns_Friedel_coverage 0.990
_reflns_Friedel_fraction_full 1.000
_reflns_Friedel_fraction_max 1.000
_reflns_number_gt 3746
_reflns_number_total 4367
_reflns_threshold_expression 'I > 2\s(I)'
_cod_data_source_file JSSC-2019-270-593.cif
_cod_data_source_block R3c
_cod_original_cell_volume 2143.5(4)
_cod_database_code 1566106
_shelx_shelxl_version_number 2014/7
_shelx_space_group_comment
;
The symmetry employed for this shelxl refinement is uniquely defined
by the following loop, which should always be used as a source of
symmetry information in preference to the above space-group names.
They are only intended as comments.
;
_shelx_estimated_absorpt_t_min 0.196
_shelx_estimated_absorpt_t_max 0.810

loop_
_space_group_symop_operation_xyz
'x, y, z'
'z, x, y'
'y, z, x'
'y+1/2, x+1/2, z+1/2'
'x+1/2, z+1/2, y+1/2'
'z+1/2, y+1/2, x+1/2'

loop_
_atom_site_label
_atom_site_type_symbol
_atom_site_fract_x
_atom_site_fract_y
_atom_site_fract_z
_atom_site_U_iso_or_equiv
_atom_site_adp_type
_atom_site_occupancy
_atom_site_site_symmetry_order
_atom_site_calc_flag
_atom_site_refinement_flags_posn
_atom_site_refinement_flags_adp
_atom_site_refinement_flags_occupancy
_atom_site_disorder_assembly
_atom_site_disorder_group
Sn1 Sn 0.45960(14) 0.30524(14) 0.23939(14) 0.0181(3) Uani 1 1 d . . . . .
I2 I 0.52214(14) 0.36915(14) 0.12935(14) 0.0195(2) Uani 1 1 d . . . . .
I3 I 0.24885(14) -0.04044(14) -0.06777(14) 0.0213(3) Uani 1 1 d . . . . .
I4 I 0.18220(14) 0.22443(14) 0.05191(14) 0.0210(2) Uani 1 1 d . . . . .
N N 0.505(2) 0.587(2) 0.237(2) 0.025(3) Uani 1 1 d . . . . .
H1A H 0.4411 0.5424 0.2290 0.038 Uiso 1 1 calc R U . . .
H1B H 0.6060 0.6935 0.3418 0.038 Uiso 1 1 calc R U . . .
H1C H 0.5104 0.5344 0.2075 0.038 Uiso 1 1 calc R U . . .
C1 C 0.301(3) 0.506(3) 0.049(3) 0.028(2) Uani 1 1 d . . . . .
H1 H 0.2588 0.4765 0.0662 0.034 Uiso 1 1 calc R U . . .
C2 C 0.434(2) 0.569(2) 0.129(2) 0.024(4) Uani 1 1 d . . . . .
C3 C 0.221(3) 0.481(2) -0.061(2) 0.026(4) Uani 1 1 d . . . . .
C4 C 0.656(3) 0.687(3) 0.203(3) 0.031(5) Uani 1 1 d . . . . .
H2A H 0.7124 0.7284 0.2963 0.046 Uiso 1 1 calc R U . . .
H2B H 0.7282 0.7760 0.2405 0.046 Uiso 1 1 calc R U . . .
H2C H 0.6234 0.6032 0.1303 0.046 Uiso 1 1 calc R U . . .
C5 C 0.288(3) 0.526(3) -0.079(3) 0.028(2) Uani 1 1 d . . . . .
H2 H 0.2416 0.5142 -0.1483 0.034 Uiso 1 1 calc R U . . .
C6 C 0.500(3) 0.611(2) 0.108(2) 0.025(4) Uani 1 1 d . . . . .
C7 C 0.422(3) 0.587(3) -0.002(3) 0.028(2) Uani 1 1 d . . . . .
H3 H 0.4615 0.6123 -0.0220 0.034 Uiso 1 1 calc R U . . .
C8 C 0.076(3) 0.419(3) -0.144(3) 0.035(5) Uani 1 1 d . . . . .
H3A H 0.1119 0.5088 -0.0948 0.053 Uiso 1 1 calc R U . . .
H3B H 0.0342 0.3780 -0.1306 0.053 Uiso 1 1 calc R U . . .
H3C H -0.0105 0.3318 -0.2603 0.053 Uiso 1 1 calc R U . . .

loop_
_atom_site_aniso_label
_atom_site_aniso_U_11
_atom_site_aniso_U_22
_atom_site_aniso_U_33
_atom_site_aniso_U_23
_atom_site_aniso_U_13
_atom_site_aniso_U_12
Sn1 0.0165(5) 0.0179(5) 0.0173(5) 0.0150(5) 0.0140(5) 0.0145(5)
I2 0.0203(5) 0.0214(5) 0.0227(5) 0.0194(5) 0.0188(5) 0.0180(5)
I3 0.0185(5) 0.0160(5) 0.0201(5) 0.0143(4) 0.0168(5) 0.0133(4)
I4 0.0184(5) 0.0235(5) 0.0199(5) 0.0179(5) 0.0161(4) 0.0182(5)
N 0.027(8) 0.020(7) 0.028(8) 0.021(7) 0.023(7) 0.019(7)
C1 0.044(7) 0.026(5) 0.029(6) 0.025(5) 0.033(6) 0.030(6)
C2 0.021(9) 0.016(8) 0.015(8) 0.013(7) 0.013(8) 0.013(8)
C3 0.033(10) 0.020(8) 0.021(9) 0.017(8) 0.022(9) 0.023(9)
C4 0.037(11) 0.026(9) 0.040(11) 0.028(10) 0.035(11) 0.027(9)
C5 0.044(7) 0.026(5) 0.029(6) 0.025(5) 0.033(6) 0.030(6)
C6 0.032(10) 0.021(9) 0.021(8) 0.019(8) 0.023(9) 0.021(9)
C7 0.044(7) 0.026(5) 0.029(6) 0.025(5) 0.033(6) 0.030(6)
C8 0.027(10) 0.024(10) 0.025(10) 0.018(9) 0.019(9) 0.020(9)

loop_
_atom_type_symbol
_atom_type_description
_atom_type_scat_dispersion_real
_atom_type_scat_dispersion_imag
_atom_type_scat_source
C C 0.0033 0.0016 'International Tables Vol C Tables 4.2.6.8 and 6.1.1.4'
H H 0.0000 0.0000 'International Tables Vol C Tables 4.2.6.8 and 6.1.1.4'
N N 0.0061 0.0033 'International Tables Vol C Tables 4.2.6.8 and 6.1.1.4'
Sn Sn -0.6537 1.4246 'International Tables Vol C Tables 4.2.6.8 and 6.1.1.4'
I I -0.4742 1.8119 'International Tables Vol C Tables 4.2.6.8 and 6.1.1.4'

loop_
_geom_angle_atom_site_label_1
_geom_angle_atom_site_label_2
_geom_angle_atom_site_label_3
_geom_angle
_geom_angle_site_symmetry_1
_geom_angle_site_symmetry_3
I2 Sn1 I3 93.70(5) . 5
I2 Sn1 I4 86.44(4) . 4
I3 Sn1 I4 84.77(5) 5 4
I2 Sn1 I3 82.06(4) . .
I3 Sn1 I3 88.40(5) 5 .
I4 Sn1 I3 166.21(5) 4 .
Sn1 I3 Sn1 97.77(5) 5_444 .
C2 C1 C3 123(2) . .
C1 C2 C6 121.9(19) . .
C1 C2 N 118.3(18) . .
C6 C2 N 119.7(19) . .
C5 C3 C1 115(2) . .
C5 C3 C8 121(2) . .
C1 C3 C8 123(2) . .
C3 C5 C7 123(2) . .
C2 C6 C7 117(2) . .
C2 C6 C4 122.1(19) . .
C7 C6 C4 121.3(18) . .
C5 C7 C6 120.3(19) . .

loop_
_geom_bond_atom_site_label_1
_geom_bond_atom_site_label_2
_geom_bond_distance
_geom_bond_site_symmetry_2
Sn1 I2 2.9573(16) .
Sn1 I3 3.0071(17) 5
Sn1 I4 3.174(2) 4
Sn1 I3 3.1945(19) .
I3 Sn1 3.0071(17) 5_444
I4 Sn1 3.1743(19) 4_444
N C2 1.45(3) .
C1 C2 1.32(3) .
C1 C3 1.42(3) .
C2 C6 1.36(3) .
C3 C5 1.35(3) .
C3 C8 1.52(3) .
C4 C6 1.54(3) .
C5 C7 1.36(3) .
C6 C7 1.42(3) .
